data_2233816
loop_
_publ_author_name
'N. Al-Mohammed, Nassir'
'Alias, Yatimah'
'Abdullah, Zanariah'
'Khaledi, Hamid'

_publ_section_title
;
 <i>tert</i>-Butyl 2-(1<i>H</i>-benzimidazol-1-yl)acetate
;
_journal_coeditor_code GK2453
_journal_issue 3
_journal_name_full 'Acta Crystallographica Section E'
_journal_page_first o571
_journal_paper_doi 10.1107/S1600536812002814
_journal_volume 68
_journal_year 2012
_chemical_formula_iupac 'C13 H16 N2 O2'
_chemical_formula_moiety 'C13 H16 N2 O2'
_chemical_formula_sum 'C13 H16 N2 O2'
_chemical_formula_weight 232.28
_chemical_name_systematic
;
<i>tert</i>-Butyl 2-(1<i>H</i>-benzimidazol-1-yl)acetate
;
_space_group_IT_number 9
_symmetry_cell_setting monoclinic
_symmetry_space_group_name_Hall 'C -2yc'
_symmetry_space_group_name_H-M 'C 1 c 1'
_atom_sites_solution_hydrogens geom
_atom_sites_solution_primary direct
_atom_sites_solution_secondary difmap
_audit_creation_method SHELXL-97
_cell_angle_alpha 90.00
_cell_angle_beta 96.609(3)
_cell_angle_gamma 90.00
_cell_formula_units_Z 4
_cell_length_a 5.4204(2)
_cell_length_b 11.3319(4)
_cell_length_c 19.8771(7)
_cell_measurement_reflns_used 1057
_cell_measurement_temperature 100(2)
_cell_measurement_theta_max 26.39
_cell_measurement_theta_min 3.60
_cell_volume 1212.81(8)
_computing_cell_refinement 'APEX2 (Bruker, 2007)'
_computing_data_collection 'APEX2 (Bruker, 2007)'
_computing_data_reduction 'SAINT (Bruker, 2007)'
_computing_molecular_graphics 'X-SEED (Barbour, 2001)'
_computing_publication_material 'SHELXL97 (Sheldrick, 2008) and publCIF (Westrip, 2010)'
_computing_structure_refinement 'SHELXL97 (Sheldrick, 2008)'
_computing_structure_solution 'SHELXS97 (Sheldrick, 2008)'
_diffrn_ambient_temperature 100(2)
_diffrn_measured_fraction_theta_full 0.991
_diffrn_measured_fraction_theta_max 0.991
_diffrn_measurement_device_type 'Bruker APEXII CCD'
_diffrn_measurement_method '\f and \w scans'
_diffrn_radiation_monochromator graphite
_diffrn_radiation_source 'fine-focus sealed tube'
_diffrn_radiation_type MoK\a
_diffrn_radiation_wavelength 0.71073
_diffrn_reflns_av_R_equivalents 0.0357
_diffrn_reflns_av_sigmaI/netI 0.0393
_diffrn_reflns_limit_h_max 6
_diffrn_reflns_limit_h_min -6
_diffrn_reflns_limit_k_max 14
_diffrn_reflns_limit_k_min -14
_diffrn_reflns_limit_l_max 24
_diffrn_reflns_limit_l_min -24
_diffrn_reflns_number 3829
_diffrn_reflns_theta_full 26.46
_diffrn_reflns_theta_max 26.46
_diffrn_reflns_theta_min 3.60
_exptl_absorpt_coefficient_mu 0.087
_exptl_absorpt_correction_T_max 0.997
_exptl_absorpt_correction_T_min 0.984
_exptl_absorpt_correction_type multi-scan
_exptl_absorpt_process_details '(SADABS; Sheldrick, 1996)'
_exptl_crystal_colour colourless
_exptl_crystal_density_diffrn 1.272
_exptl_crystal_density_method 'not measured'
_exptl_crystal_description tablet
_exptl_crystal_F_000 496
_exptl_crystal_size_max 0.19
_exptl_crystal_size_mid 0.13
_exptl_crystal_size_min 0.04
_refine_diff_density_max 0.166
_refine_diff_density_min -0.195
_refine_ls_extinction_method none
_refine_ls_goodness_of_fit_ref 1.037
_refine_ls_hydrogen_treatment constr
_refine_ls_matrix_type full
_refine_ls_number_parameters 157
_refine_ls_number_reflns 1244
_refine_ls_number_restraints 2
_refine_ls_restrained_S_all 1.036
_refine_ls_R_factor_all 0.0426
_refine_ls_R_factor_gt 0.0343
_refine_ls_shift/su_max 0.000
_refine_ls_shift/su_mean 0.000
_refine_ls_structure_factor_coef Fsqd
_refine_ls_weighting_details 'calc w=1/[\s^2^(Fo^2^)+(0.0394P)^2^+0.1800P] where P=(Fo^2^+2Fc^2^)/3'
_refine_ls_weighting_scheme calc
_refine_ls_wR_factor_gt 0.0724
_refine_ls_wR_factor_ref 0.0764
_reflns_number_gt 1091
_reflns_number_total 1244
_reflns_threshold_expression I>2\s(I)
_cod_data_source_file gk2453.cif
_cod_data_source_block I
_cod_original_sg_symbol_H-M 'C c'
_cod_database_code 2233816
_cod_database_fobs_code 2233816

loop_
_symmetry_equiv_pos_as_xyz
'x, y, z'
'x, -y, z+1/2'
'x+1/2, y+1/2, z'
'x+1/2, -y+1/2, z+1/2'

loop_
_atom_site_type_symbol
_atom_site_label
_atom_site_fract_x
_atom_site_fract_y
_atom_site_fract_z
_atom_site_U_iso_or_equiv
_atom_site_adp_type
_atom_site_calc_flag
_atom_site_refinement_flags
_atom_site_occupancy
_atom_site_symmetry_multiplicity
O O1 0.0330(4) 0.41863(16) 0.04890(10) 0.0302(5) Uani d . 1 1
O O2 0.2082(3) 0.59850(13) 0.07085(9) 0.0174(4) Uani d . 1 1
N N1 0.3020(3) 0.38525(17) -0.05825(10) 0.0193(5) Uani d . 1 1
N N2 0.3571(4) 0.19170(18) -0.07541(12) 0.0243(5) Uani d . 1 1
C C1 0.4419(5) 0.2870(2) -0.04255(14) 0.0227(6) Uani d . 1 1
H H1 0.5871 0.2872 -0.0108 0.027 Uiso calc R 1 1
C C2 0.1057(4) 0.3507(2) -0.10483(12) 0.0183(5) Uani d . 1 1
C C3 -0.0961(4) 0.4127(2) -0.13641(13) 0.0222(6) Uani d . 1 1
H H3 -0.1195 0.4943 -0.1282 0.027 Uiso calc R 1 1
C C4 -0.2609(5) 0.3489(2) -0.18058(14) 0.0250(6) Uani d . 1 1
H H4 -0.4014 0.3879 -0.2035 0.030 Uiso calc R 1 1
C C5 -0.2268(5) 0.2281(2) -0.19258(13) 0.0228(6) Uani d . 1 1
H H5 -0.3446 0.1872 -0.2232 0.027 Uiso calc R 1 1
C C6 -0.0250(5) 0.1677(2) -0.16060(14) 0.0225(6) Uani d . 1 1
H H6 -0.0019 0.0862 -0.1690 0.027 Uiso calc R 1 1
C C7 0.1446(4) 0.2301(2) -0.11554(13) 0.0192(5) Uani d . 1 1
C C8 0.3234(4) 0.4973(2) -0.02268(13) 0.0183(5) Uani d . 1 1
H H8A 0.2671 0.5617 -0.0544 0.022 Uiso calc R 1 1
H H8B 0.4997 0.5119 -0.0056 0.022 Uiso calc R 1 1
C C9 0.1684(4) 0.4977(2) 0.03638(13) 0.0187(5) Uani d . 1 1
C C10 0.0928(4) 0.6199(2) 0.13424(13) 0.0200(5) Uani d . 1 1
C C11 0.1856(5) 0.5282(2) 0.18666(14) 0.0264(6) Uani d . 1 1
H H11A 0.1199 0.4505 0.1722 0.040 Uiso calc R 1 1
H H11B 0.1293 0.5487 0.2303 0.040 Uiso calc R 1 1
H H11C 0.3675 0.5260 0.1914 0.040 Uiso calc R 1 1
C C12 0.1849(5) 0.7429(2) 0.15475(15) 0.0256(6) Uani d . 1 1
H H12A 0.3668 0.7432 0.1612 0.038 Uiso calc R 1 1
H H12B 0.1214 0.7655 0.1971 0.038 Uiso calc R 1 1
H H12C 0.1257 0.7992 0.1191 0.038 Uiso calc R 1 1
C C13 -0.1878(5) 0.6198(2) 0.11925(15) 0.0271(6) Uani d . 1 1
H H13A -0.2380 0.6743 0.0819 0.041 Uiso calc R 1 1
H H13B -0.2616 0.6451 0.1596 0.041 Uiso calc R 1 1
H H13C -0.2454 0.5400 0.1065 0.041 Uiso calc R 1 1

loop_
_atom_site_aniso_label
_atom_site_aniso_U_11
_atom_site_aniso_U_22
_atom_site_aniso_U_33
_atom_site_aniso_U_12
_atom_site_aniso_U_13
_atom_site_aniso_U_23
O1 0.0402(11) 0.0241(10) 0.0279(11) -0.0125(8) 0.0109(9) -0.0047(9)
O2 0.0196(9) 0.0158(8) 0.0172(9) 0.0005(7) 0.0035(7) -0.0026(7)
N1 0.0221(11) 0.0165(10) 0.0191(12) 0.0029(8) 0.0013(9) -0.0011(9)
N2 0.0288(12) 0.0191(11) 0.0239(12) 0.0041(9) -0.0013(10) -0.0012(10)
C1 0.0253(14) 0.0225(13) 0.0196(13) 0.0059(11) 0.0001(11) -0.0002(11)
C2 0.0214(13) 0.0185(12) 0.0153(14) 0.0003(10) 0.0037(10) -0.0018(10)
C3 0.0249(14) 0.0187(12) 0.0224(14) 0.0045(10) 0.0001(11) -0.0023(11)
C4 0.0273(14) 0.0250(14) 0.0221(15) 0.0067(11) 0.0008(12) -0.0008(11)
C5 0.0266(14) 0.0251(14) 0.0163(13) 0.0001(11) -0.0001(11) -0.0051(11)
C6 0.0317(15) 0.0164(12) 0.0197(14) 0.0010(10) 0.0045(11) -0.0024(10)
C7 0.0242(14) 0.0186(12) 0.0148(13) 0.0031(10) 0.0022(10) -0.0004(10)
C8 0.0205(12) 0.0176(12) 0.0167(13) -0.0013(10) 0.0019(10) -0.0030(10)
C9 0.0210(12) 0.0180(12) 0.0163(13) 0.0017(10) -0.0011(10) 0.0007(10)
C10 0.0188(13) 0.0264(13) 0.0152(13) -0.0015(10) 0.0036(10) -0.0033(11)
C11 0.0268(14) 0.0341(14) 0.0180(13) -0.0007(12) 0.0016(11) 0.0008(12)
C12 0.0255(13) 0.0250(12) 0.0273(15) -0.0010(11) 0.0071(11) -0.0092(12)
C13 0.0167(13) 0.0394(15) 0.0255(15) -0.0004(11) 0.0031(11) -0.0029(13)

loop_
_atom_type_symbol
_atom_type_description
_atom_type_scat_dispersion_real
_atom_type_scat_dispersion_imag
_atom_type_scat_source
C C 0.0033 0.0016 'International Tables Vol C Tables 4.2.6.8 and 6.1.1.4'
H H 0.0000 0.0000 'International Tables Vol C Tables 4.2.6.8 and 6.1.1.4'
N N 0.0061 0.0033 'International Tables Vol C Tables 4.2.6.8 and 6.1.1.4'
O O 0.0106 0.0060 'International Tables Vol C Tables 4.2.6.8 and 6.1.1.4'

loop_
_geom_angle_atom_site_label_1
_geom_angle_atom_site_label_2
_geom_angle_atom_site_label_3
_geom_angle
C9 O2 C10 120.91(18)
C1 N1 C2 106.6(2)
C1 N1 C8 126.3(2)
C2 N1 C8 125.84(19)
C1 N2 C7 104.24(19)
N2 C1 N1 113.8(2)
N2 C1 H1 123.1
N1 C1 H1 123.1
N1 C2 C3 131.6(2)
N1 C2 C7 105.1(2)
C3 C2 C7 123.3(2)
C4 C3 C2 116.1(2)
C4 C3 H3 121.9
C2 C3 H3 121.9
C3 C4 C5 122.0(2)
C3 C4 H4 119.0
C5 C4 H4 119.0
C6 C5 C4 121.1(2)
C6 C5 H5 119.5
C4 C5 H5 119.5
C5 C6 C7 118.2(2)
C5 C6 H6 120.9
C7 C6 H6 120.9
N2 C7 C6 130.4(2)
N2 C7 C2 110.3(2)
C6 C7 C2 119.4(2)
N1 C8 C9 111.03(18)
N1 C8 H8A 109.4
C9 C8 H8A 109.4
N1 C8 H8B 109.4
C9 C8 H8B 109.4
H8A C8 H8B 108.0
O1 C9 O2 126.7(2)
O1 C9 C8 124.2(2)
O2 C9 C8 109.14(18)
O2 C10 C11 109.36(19)
O2 C10 C13 110.1(2)
C11 C10 C13 112.4(2)
O2 C10 C12 102.64(19)
C11 C10 C12 111.8(2)
C13 C10 C12 110.1(2)
C10 C11 H11A 109.5
C10 C11 H11B 109.5
H11A C11 H11B 109.5
C10 C11 H11C 109.5
H11A C11 H11C 109.5
H11B C11 H11C 109.5
C10 C12 H12A 109.5
C10 C12 H12B 109.5
H12A C12 H12B 109.5
C10 C12 H12C 109.5
H12A C12 H12C 109.5
H12B C12 H12C 109.5
C10 C13 H13A 109.5
C10 C13 H13B 109.5
H13A C13 H13B 109.5
C10 C13 H13C 109.5
H13A C13 H13C 109.5
H13B C13 H13C 109.5

loop_
_geom_bond_atom_site_label_1
_geom_bond_atom_site_label_2
_geom_bond_distance
O1 C9 1.203(3)
O2 C9 1.336(3)
O2 C10 1.490(3)
N1 C1 1.363(3)
N1 C2 1.384(3)
N1 C8 1.451(3)
N2 C1 1.317(3)
N2 C7 1.394(3)
C1 H1 0.9500
C2 C3 1.388(3)
C2 C7 1.402(3)
C3 C4 1.383(4)
C3 H3 0.9500
C4 C5 1.406(4)
C4 H4 0.9500
C5 C6 1.382(4)
C5 H5 0.9500
C6 C7 1.399(4)
C6 H6 0.9500
C8 C9 1.520(3)
C8 H8A 0.9900
C8 H8B 0.9900
C10 C11 1.516(4)
C10 C13 1.516(3)
C10 C12 1.520(4)
C11 H11A 0.9800
C11 H11B 0.9800
C11 H11C 0.9800
C12 H12A 0.9800
C12 H12B 0.9800
C12 H12C 0.9800
C13 H13A 0.9800
C13 H13B 0.9800
C13 H13C 0.9800

loop_
_geom_hbond_atom_site_label_D
_geom_hbond_atom_site_label_H
_geom_hbond_atom_site_label_A
_geom_hbond_site_symmetry_A
_geom_hbond_distance_DH
_geom_hbond_distance_HA
_geom_hbond_distance_DA
_geom_hbond_angle_DHA
_geom_hbond_publ_flag
C11 H11A O1 . 0.98 2.47 3.033(3) 116.4 n
C13 H13C O1 . 0.98 2.42 2.995(3) 116.6 n
C3 H3 N2 3_455 0.95 2.48 3.406(3) 164.8 y

loop_
_cod_related_entry_id
_cod_related_entry_database
_cod_related_entry_code
1 ChemSpider 30657490
